data_2218811
loop_
_publ_author_name
'Rieckborn, Timo Paul'
'Karakoc, Emine'
'Prosenc, Marc Heinrich'

_publ_section_title
;Bis(1-{bis[2-(diphenylphosphinoyl)ethyl]phosphanyl}-2-(diphenylphosphanyl)ethane)dinitratoplatinum(II)
 methanol tetrasolvate
;
_journal_coeditor_code SI2089
_journal_issue 7
_journal_name_full 'Acta Crystallographica Section E'
_journal_page_first m898
_journal_page_last m899
_journal_paper_doi 10.1107/S160053680801533X
_journal_volume 64
_journal_year 2008
_chemical_formula_iupac '[Pt (N O3)2 (C42 H42 O2 P4)2], 4C H4 O'
_chemical_formula_moiety 'C84 H84 O4 P8 Pt 2+, 2(N O3 -), 4(C H4 O)'
_chemical_formula_sum 'C88 H100 N2 O14 P8 Pt'
_chemical_formula_weight 1852.64
_chemical_name_systematic
;
Bis(1-{bis[2-(diphenylphosphinoyl)ethyl]phosphanyl}-2-
(diphenylphosphanyl)ethane)dinitratoplatinum(II) methanol
tetrasolvate
;
_space_group_IT_number 2
_symmetry_cell_setting triclinic
_symmetry_space_group_name_Hall '-P 1'
_symmetry_space_group_name_H-M 'P -1'
_atom_sites_solution_hydrogens geom
_atom_sites_solution_primary direct
_atom_sites_solution_secondary difmap
_audit_creation_method SHELXL-97
_cell_angle_alpha 66.2000(10)
_cell_angle_beta 77.4790(10)
_cell_angle_gamma 88.4770(10)
_cell_formula_units_Z 1
_cell_length_a 9.9905(9)
_cell_length_b 14.3346(13)
_cell_length_c 16.9916(15)
_cell_measurement_reflns_used 5288
_cell_measurement_temperature 153(2)
_cell_measurement_theta_max 49.386
_cell_measurement_theta_min 4.932
_cell_volume 2168.4(3)
_computing_cell_refinement 'SMART (Bruker, 2000)'
_computing_data_collection 'SMART (Bruker, 2000)'
_computing_data_reduction 'SAINT (Bruker, 2000)'
_computing_molecular_graphics 'SHELXTL (Sheldrick, 2008)'
_computing_publication_material 'SHELXTL (Sheldrick, 2008)'
_computing_structure_refinement 'SHELXL97 (Sheldrick, 2008)'
_computing_structure_solution 'SHELXS97 (Sheldrick, 2008)'
_diffrn_ambient_temperature 153(2)
_diffrn_measured_fraction_theta_full 0.986
_diffrn_measured_fraction_theta_max 0.986
_diffrn_measurement_device_type 'Bruker SMART APEX CCD area-detector'
_diffrn_measurement_method '\f and \w'
_diffrn_radiation_monochromator graphite
_diffrn_radiation_type MoK\a
_diffrn_radiation_wavelength 0.71073
_diffrn_reflns_av_R_equivalents 0.0520
_diffrn_reflns_av_sigmaI/netI 0.0922
_diffrn_reflns_limit_h_max 12
_diffrn_reflns_limit_h_min -12
_diffrn_reflns_limit_k_max 18
_diffrn_reflns_limit_k_min -18
_diffrn_reflns_limit_l_max 21
_diffrn_reflns_limit_l_min -21
_diffrn_reflns_number 25181
_diffrn_reflns_theta_full 27.00
_diffrn_reflns_theta_max 27.00
_diffrn_reflns_theta_min 2.44
_exptl_absorpt_coefficient_mu 1.828
_exptl_absorpt_correction_T_max 0.9472
_exptl_absorpt_correction_T_min 0.4740
_exptl_absorpt_correction_type multi-scan
_exptl_absorpt_process_details '(SADABS; Sheldrick, 1995)'
_exptl_crystal_colour colourless
_exptl_crystal_density_diffrn 1.419
_exptl_crystal_density_method 'not measured'
_exptl_crystal_description Plate
_exptl_crystal_F_000 952
_exptl_crystal_size_max 0.48
_exptl_crystal_size_mid 0.10
_exptl_crystal_size_min 0.03
_refine_diff_density_max 1.307
_refine_diff_density_min -1.370
_refine_ls_extinction_method none
_refine_ls_goodness_of_fit_ref 0.907
_refine_ls_hydrogen_treatment constr
_refine_ls_matrix_type full
_refine_ls_number_parameters 512
_refine_ls_number_reflns 9347
_refine_ls_number_restraints 0
_refine_ls_restrained_S_all 0.907
_refine_ls_R_factor_all 0.0471
_refine_ls_R_factor_gt 0.0390
_refine_ls_shift/su_max 0.000
_refine_ls_shift/su_mean 0.000
_refine_ls_structure_factor_coef Fsqd
_refine_ls_weighting_details 'w=1/[\s^2^(Fo^2^)+(0.0185P)^2^] where P=(Fo^2^+2Fc^2^)/3'
_refine_ls_weighting_scheme calc
_refine_ls_wR_factor_gt 0.0659
_refine_ls_wR_factor_ref 0.0680
_reflns_number_gt 8160
_reflns_number_total 9347
_reflns_threshold_expression I>2\s(I)
_cod_data_source_file si2089.cif
_cod_data_source_block I
_cod_database_code 2218811
_cod_database_fobs_code 2218811

loop_
_symmetry_equiv_pos_as_xyz
'x, y, z'
'-x, -y, -z'

loop_
_atom_site_type_symbol
_atom_site_label
_atom_site_fract_x
_atom_site_fract_y
_atom_site_fract_z
_atom_site_U_iso_or_equiv
_atom_site_adp_type
_atom_site_calc_flag
_atom_site_refinement_flags
_atom_site_occupancy
Pt Pt1 0.0000 0.0000 0.0000 0.01742(6) Uani d S 1
P P1 0.18605(9) 0.10153(7) -0.00768(6) 0.0217(2) Uani d . 1
P P2 0.14224(9) -0.01106(7) -0.12330(6) 0.0210(2) Uani d . 1
P P3 0.24812(10) -0.28401(7) -0.17502(6) 0.0255(2) Uani d . 1
P P4 0.09161(11) 0.23615(7) -0.36073(6) 0.0293(2) Uani d . 1
N N1 -0.3437(4) 0.2080(3) -0.0989(3) 0.0416(9) Uani d . 1
O O1 0.1078(2) -0.29710(18) -0.18776(16) 0.0335(6) Uani d . 1
O O2 0.2424(3) 0.23539(19) -0.39496(16) 0.0390(7) Uani d . 1
O O3 -0.3782(3) 0.2601(3) -0.1679(2) 0.1131(17) Uani d . 1
O O4 -0.2262(3) 0.1769(2) -0.10285(19) 0.0493(8) Uani d . 1
O O5 -0.4257(3) 0.1826(2) -0.02587(19) 0.0424(7) Uani d . 1
C C1 0.3381(3) 0.0626(3) -0.0654(2) 0.0253(8) Uani d . 1
H H1B 0.4176 0.1115 -0.0810 0.030 Uiso calc R 1
H H1C 0.3608 -0.0060 -0.0269 0.030 Uiso calc R 1
C C2 0.3073(3) 0.0605(3) -0.1490(2) 0.0266(9) Uani d . 1
H H2B 0.3817 0.0281 -0.1757 0.032 Uiso calc R 1
H H2C 0.3040 0.1313 -0.1924 0.032 Uiso calc R 1
C C3 0.1821(3) -0.1423(2) -0.1047(2) 0.0237(8) Uani d . 1
H H3A 0.2208 -0.1713 -0.0515 0.028 Uiso calc R 1
H H3B 0.0949 -0.1825 -0.0916 0.028 Uiso calc R 1
C C4 0.2830(4) -0.1576(2) -0.1808(2) 0.0271(9) Uani d . 1
H H4A 0.3787 -0.1501 -0.1760 0.032 Uiso calc R 1
H H4B 0.2720 -0.1051 -0.2382 0.032 Uiso calc R 1
C C5 0.0837(4) 0.0428(2) -0.2265(2) 0.0247(8) Uani d . 1
H H5A 0.1591 0.0444 -0.2757 0.030 Uiso calc R 1
H H5B 0.0058 -0.0013 -0.2227 0.030 Uiso calc R 1
C C6 0.0380(4) 0.1520(3) -0.2456(2) 0.0287(9) Uani d . 1
H H6A 0.0774 0.1798 -0.2102 0.034 Uiso calc R 1
H H6B -0.0634 0.1493 -0.2272 0.034 Uiso calc R 1
C C7 0.1743(4) 0.2356(2) -0.0763(2) 0.0220(8) Uani d . 1
C C8 0.2892(4) 0.3042(3) -0.1090(2) 0.0308(9) Uani d . 1
H H8A 0.3748 0.2814 -0.0953 0.037 Uiso calc R 1
C C9 0.2781(4) 0.4063(3) -0.1616(3) 0.0368(10) Uani d . 1
H H9A 0.3570 0.4529 -0.1854 0.044 Uiso calc R 1
C C10 0.1528(4) 0.4404(3) -0.1796(2) 0.0373(10) Uani d . 1
H H10A 0.1454 0.5106 -0.2144 0.045 Uiso calc R 1
C C11 0.0388(4) 0.3729(3) -0.1472(2) 0.0320(9) Uani d . 1
H H11A -0.0471 0.3966 -0.1596 0.038 Uiso calc R 1
C C12 0.0493(4) 0.2698(3) -0.0964(2) 0.0240(8) Uani d . 1
H H12A -0.0289 0.2230 -0.0754 0.029 Uiso calc R 1
C C13 0.2253(3) 0.1005(3) 0.0925(2) 0.0233(8) Uani d . 1
C C14 0.2972(4) 0.0223(3) 0.1429(2) 0.0299(9) Uani d . 1
H H14A 0.3304 -0.0294 0.1236 0.036 Uiso calc R 1
C C15 0.3197(4) 0.0204(3) 0.2210(2) 0.0347(10) Uani d . 1
H H15A 0.3700 -0.0322 0.2546 0.042 Uiso calc R 1
C C16 0.2702(4) 0.0938(3) 0.2509(3) 0.0396(10) Uani d . 1
H H16A 0.2847 0.0908 0.3053 0.048 Uiso calc R 1
C C17 0.1997(4) 0.1716(3) 0.2014(3) 0.0399(11) Uani d . 1
H H17A 0.1657 0.2223 0.2218 0.048 Uiso calc R 1
C C18 0.1783(4) 0.1762(3) 0.1220(2) 0.0308(9) Uani d . 1
H H18A 0.1317 0.2308 0.0875 0.037 Uiso calc R 1
C C19 0.2724(4) -0.3735(3) -0.0693(2) 0.0261(9) Uani d . 1
C C20 0.1804(4) -0.4595(3) -0.0227(2) 0.0340(10) Uani d . 1
H H20A 0.1102 -0.4700 -0.0487 0.041 Uiso calc R 1
C C21 0.1888(5) -0.5295(3) 0.0600(3) 0.0436(11) Uani d . 1
H H21A 0.1251 -0.5875 0.0908 0.052 Uiso calc R 1
C C22 0.2916(5) -0.5138(3) 0.0973(3) 0.0495(12) Uani d . 1
H H22A 0.2984 -0.5618 0.1543 0.059 Uiso calc R 1
C C23 0.3843(5) -0.4296(3) 0.0531(3) 0.0486(12) Uani d . 1
H H23A 0.4542 -0.4199 0.0797 0.058 Uiso calc R 1
C C24 0.3753(4) -0.3594(3) -0.0300(3) 0.0369(10) Uani d . 1
H H24A 0.4392 -0.3015 -0.0605 0.044 Uiso calc R 1
C C25 0.3817(4) -0.2982(2) -0.2594(2) 0.0240(8) Uani d . 1
C C26 0.3442(4) -0.3123(3) -0.3279(2) 0.0337(10) Uani d . 1
H H26A 0.2501 -0.3134 -0.3301 0.040 Uiso calc R 1
C C27 0.4446(5) -0.3247(3) -0.3938(3) 0.0440(11) Uani d . 1
H H27A 0.4181 -0.3358 -0.4399 0.053 Uiso calc R 1
C C28 0.5810(5) -0.3209(3) -0.3923(3) 0.0444(11) Uani d . 1
H H28A 0.6490 -0.3287 -0.4374 0.053 Uiso calc R 1
C C29 0.6188(4) -0.3057(3) -0.3250(3) 0.0452(11) Uani d . 1
H H29A 0.7132 -0.3029 -0.3239 0.054 Uiso calc R 1
C C30 0.5202(4) -0.2944(3) -0.2589(3) 0.0382(10) Uani d . 1
H H30A 0.5476 -0.2840 -0.2128 0.046 Uiso calc R 1
C C31 0.0423(4) 0.3607(3) -0.3693(2) 0.0321(9) Uani d . 1
C C32 0.1357(5) 0.4441(3) -0.4216(3) 0.0454(12) Uani d . 1
H H32A 0.2227 0.4346 -0.4524 0.054 Uiso calc R 1
C C33 0.1019(6) 0.5415(3) -0.4287(3) 0.0630(15) Uani d . 1
H H33A 0.1659 0.5984 -0.4644 0.076 Uiso calc R 1
C C34 -0.0245(7) 0.5558(4) -0.3839(3) 0.0664(17) Uani d . 1
H H34A -0.0467 0.6224 -0.3885 0.080 Uiso calc R 1
C C35 -0.1177(5) 0.4744(3) -0.3330(3) 0.0553(14) Uani d . 1
H H35A -0.2049 0.4850 -0.3032 0.066 Uiso calc R 1
C C36 -0.0856(4) 0.3765(3) -0.3245(3) 0.0426(11) Uani d . 1
H H36A -0.1503 0.3202 -0.2883 0.051 Uiso calc R 1
C C37 -0.0041(4) 0.1944(3) -0.4207(2) 0.0341(10) Uani d . 1
C C38 -0.1474(5) 0.1935(3) -0.4052(3) 0.0441(11) Uani d . 1
H H38A -0.1969 0.2136 -0.3609 0.053 Uiso calc R 1
C C39 -0.2181(5) 0.1636(3) -0.4537(3) 0.0600(14) Uani d . 1
H H39A -0.3155 0.1630 -0.4424 0.072 Uiso calc R 1
C C40 -0.1472(7) 0.1346(4) -0.5184(4) 0.0686(16) Uani d . 1
H H40A -0.1956 0.1146 -0.5521 0.082 Uiso calc R 1
C C41 -0.0054(6) 0.1346(3) -0.5342(3) 0.0628(15) Uani d . 1
H H41A 0.0434 0.1146 -0.5788 0.075 Uiso calc R 1
C C42 0.0663(5) 0.1637(3) -0.4850(3) 0.0445(11) Uani d . 1
H H42A 0.1636 0.1625 -0.4956 0.053 Uiso calc R 1
C C43 0.5176(7) 0.3611(8) -0.3513(5) 0.189(5) Uani d . 1
H H43A 0.4298 0.3719 -0.3181 0.283 Uiso calc R 1
H H43B 0.5889 0.4101 -0.3563 0.283 Uiso calc R 1
H H43C 0.5431 0.2914 -0.3204 0.283 Uiso calc R 1
O O6 0.5062(8) 0.3739(8) -0.4264(6) 0.323(5) Uani d . 1
H H6C 0.4366 0.3392 -0.4223 0.484 Uiso calc R 1
O O7 0.4255(4) 0.0828(3) -0.3559(2) 0.0696(10) Uani d . 1
H H7A 0.3781 0.1338 -0.3694 0.104 Uiso calc R 1
C C44 0.4311(5) 0.0373(4) -0.4169(3) 0.0693(15) Uani d . 1
H H44A 0.4950 -0.0172 -0.4054 0.104 Uiso calc R 1
H H44B 0.4629 0.0893 -0.4772 0.104 Uiso calc R 1
H H44C 0.3393 0.0086 -0.4102 0.104 Uiso calc R 1

loop_
_atom_site_aniso_label
_atom_site_aniso_U_11
_atom_site_aniso_U_22
_atom_site_aniso_U_33
_atom_site_aniso_U_12
_atom_site_aniso_U_13
_atom_site_aniso_U_23
Pt1 0.01772(11) 0.01445(11) 0.02003(12) 0.00337(8) -0.00161(8) -0.00841(9)
P1 0.0203(5) 0.0187(5) 0.0269(5) 0.0024(4) -0.0040(4) -0.0110(4)
P2 0.0212(5) 0.0184(5) 0.0226(5) 0.0036(4) -0.0014(4) -0.0094(4)
P3 0.0274(6) 0.0221(5) 0.0281(6) 0.0050(4) -0.0037(5) -0.0127(5)
P4 0.0335(6) 0.0252(6) 0.0243(6) 0.0036(5) -0.0035(5) -0.0067(5)
N1 0.024(2) 0.047(2) 0.050(3) -0.0001(18) -0.0083(19) -0.016(2)
O1 0.0253(15) 0.0367(16) 0.0403(16) 0.0043(12) -0.0074(13) -0.0177(14)
O2 0.0328(16) 0.0393(17) 0.0355(16) 0.0016(13) 0.0025(13) -0.0107(14)
O3 0.044(2) 0.175(4) 0.052(2) 0.013(2) -0.0171(19) 0.025(3)
O4 0.0298(17) 0.055(2) 0.065(2) 0.0065(15) -0.0073(16) -0.0283(17)
O5 0.0328(17) 0.0443(18) 0.0494(19) 0.0025(14) -0.0046(15) -0.0208(16)
C1 0.020(2) 0.0203(19) 0.035(2) 0.0030(16) -0.0052(17) -0.0121(18)
C2 0.022(2) 0.025(2) 0.032(2) 0.0009(16) 0.0017(17) -0.0147(18)
C3 0.028(2) 0.0185(19) 0.025(2) 0.0046(16) -0.0039(17) -0.0105(17)
C4 0.029(2) 0.0198(19) 0.032(2) 0.0054(16) -0.0019(17) -0.0122(18)
C5 0.028(2) 0.024(2) 0.021(2) 0.0027(16) -0.0019(16) -0.0094(17)
C6 0.031(2) 0.029(2) 0.026(2) 0.0117(18) -0.0061(18) -0.0121(18)
C7 0.025(2) 0.0199(19) 0.023(2) 0.0049(16) -0.0024(16) -0.0122(16)
C8 0.028(2) 0.026(2) 0.037(2) 0.0015(18) -0.0084(19) -0.0120(19)
C9 0.039(3) 0.024(2) 0.043(3) -0.0067(19) -0.007(2) -0.010(2)
C10 0.056(3) 0.019(2) 0.033(2) 0.007(2) -0.012(2) -0.0071(19)
C11 0.034(2) 0.031(2) 0.035(2) 0.0125(19) -0.0123(19) -0.016(2)
C12 0.023(2) 0.023(2) 0.025(2) 0.0022(16) -0.0035(16) -0.0107(17)
C13 0.019(2) 0.025(2) 0.026(2) -0.0022(16) -0.0032(16) -0.0118(17)
C14 0.028(2) 0.027(2) 0.034(2) 0.0050(17) -0.0048(18) -0.0131(19)
C15 0.029(2) 0.036(2) 0.034(2) 0.0038(19) -0.0110(19) -0.007(2)
C16 0.046(3) 0.045(3) 0.033(2) 0.000(2) -0.016(2) -0.017(2)
C17 0.053(3) 0.036(2) 0.042(3) 0.009(2) -0.018(2) -0.025(2)
C18 0.035(2) 0.028(2) 0.033(2) 0.0032(18) -0.0108(19) -0.0142(19)
C19 0.031(2) 0.022(2) 0.026(2) 0.0065(17) -0.0008(17) -0.0139(18)
C20 0.040(3) 0.028(2) 0.033(2) 0.0030(19) -0.002(2) -0.015(2)
C21 0.060(3) 0.024(2) 0.037(3) 0.005(2) 0.001(2) -0.010(2)
C22 0.068(3) 0.035(3) 0.037(3) 0.024(2) -0.013(3) -0.005(2)
C23 0.053(3) 0.053(3) 0.046(3) 0.015(3) -0.023(2) -0.021(3)
C24 0.039(3) 0.034(2) 0.038(3) 0.005(2) -0.009(2) -0.014(2)
C25 0.030(2) 0.0147(18) 0.024(2) 0.0037(16) -0.0013(17) -0.0070(16)
C26 0.038(3) 0.032(2) 0.032(2) 0.0015(19) -0.007(2) -0.014(2)
C27 0.055(3) 0.051(3) 0.030(2) 0.000(2) -0.004(2) -0.022(2)
C28 0.049(3) 0.045(3) 0.031(3) 0.004(2) 0.010(2) -0.018(2)
C29 0.034(3) 0.057(3) 0.042(3) 0.011(2) 0.000(2) -0.022(2)
C30 0.037(3) 0.047(3) 0.033(2) 0.008(2) -0.004(2) -0.021(2)
C31 0.045(3) 0.025(2) 0.025(2) 0.0034(19) -0.012(2) -0.0065(18)
C32 0.066(3) 0.033(3) 0.035(3) -0.001(2) -0.020(2) -0.007(2)
C33 0.109(5) 0.027(3) 0.048(3) -0.006(3) -0.032(3) -0.002(2)
C34 0.128(5) 0.028(3) 0.057(4) 0.026(3) -0.049(4) -0.017(3)
C35 0.087(4) 0.042(3) 0.052(3) 0.034(3) -0.037(3) -0.025(3)
C36 0.058(3) 0.030(2) 0.042(3) 0.014(2) -0.021(2) -0.013(2)
C37 0.048(3) 0.022(2) 0.027(2) 0.0042(19) -0.009(2) -0.0047(18)
C38 0.052(3) 0.037(3) 0.040(3) 0.000(2) -0.014(2) -0.010(2)
C39 0.069(4) 0.046(3) 0.065(4) -0.001(3) -0.033(3) -0.012(3)
C40 0.099(5) 0.045(3) 0.066(4) -0.010(3) -0.046(4) -0.012(3)
C41 0.109(5) 0.042(3) 0.042(3) 0.002(3) -0.023(3) -0.019(3)
C42 0.066(3) 0.031(2) 0.038(3) 0.004(2) -0.016(2) -0.013(2)
C43 0.124(7) 0.398(14) 0.106(6) -0.101(8) 0.031(5) -0.185(8)
O6 0.201(7) 0.614(17) 0.306(11) 0.094(10) -0.050(7) -0.350(12)
O7 0.069(3) 0.088(3) 0.056(2) 0.026(2) -0.0123(19) -0.036(2)
C44 0.095(4) 0.066(4) 0.050(3) 0.001(3) -0.009(3) -0.031(3)

loop_
_atom_type_symbol
_atom_type_description
_atom_type_scat_dispersion_real
_atom_type_scat_dispersion_imag
_atom_type_scat_source
C C 0.0033 0.0016 'International Tables Vol C Tables 4.2.6.8 and 6.1.1.4'
H H 0.0000 0.0000 'International Tables Vol C Tables 4.2.6.8 and 6.1.1.4'
N N 0.0061 0.0033 'International Tables Vol C Tables 4.2.6.8 and 6.1.1.4'
O O 0.0106 0.0060 'International Tables Vol C Tables 4.2.6.8 and 6.1.1.4'
P P 0.1023 0.0942 'International Tables Vol C Tables 4.2.6.8 and 6.1.1.4'
Pt Pt -1.7033 8.3905 'International Tables Vol C Tables 4.2.6.8 and 6.1.1.4'

loop_
_geom_angle_atom_site_label_1
_geom_angle_atom_site_label_2
_geom_angle_atom_site_label_3
_geom_angle_site_symmetry_1
_geom_angle_site_symmetry_3
_geom_angle
_geom_angle_publ_flag
P2 Pt1 P2 2 . 180.0 ?
P2 Pt1 P1 2 2 83.40(3) ?
P2 Pt1 P1 . 2 96.60(3) ?
P2 Pt1 P1 2 . 96.60(3) ?
P2 Pt1 P1 . . 83.40(3) yes
P1 Pt1 P1 2 . 180.0 ?
P2 Pt1 O4 2 . 80.23(5) ?
P2 Pt1 O4 . . 99.77(5) yes
P1 Pt1 O4 2 . 75.64(5) ?
P1 Pt1 O4 . . 104.36(5) yes
C7 P1 C13 . . 104.93(16) ?
C7 P1 C1 . . 105.46(16) ?
C13 P1 C1 . . 107.00(16) ?
C7 P1 Pt1 . . 111.66(12) ?
C13 P1 Pt1 . . 120.67(11) ?
C1 P1 Pt1 . . 106.12(11) ?
C3 P2 C5 . . 106.78(15) ?
C3 P2 C2 . . 106.38(16) ?
C5 P2 C2 . . 104.19(16) ?
C3 P2 Pt1 . . 112.39(11) ?
C5 P2 Pt1 . . 117.14(11) ?
C2 P2 Pt1 . . 109.17(11) ?
O1 P3 C19 . . 112.39(16) ?
O1 P3 C25 . . 112.26(16) ?
C19 P3 C25 . . 107.85(16) ?
O1 P3 C4 . . 111.99(16) ?
C19 P3 C4 . . 106.38(16) ?
C25 P3 C4 . . 105.54(16) ?
O2 P4 C31 . . 112.08(17) ?
O2 P4 C6 . . 111.78(16) ?
C31 P4 C6 . . 106.10(17) ?
O2 P4 C37 . . 110.24(17) ?
C31 P4 C37 . . 108.83(17) ?
C6 P4 C37 . . 107.61(17) ?
O3 N1 O4 . . 118.8(4) ?
O3 N1 O5 . . 121.3(4) ?
O4 N1 O5 . . 119.8(4) ?
N1 O4 Pt1 . . 148.3(3) ?
C2 C1 P1 . . 108.3(2) ?
C2 C1 H1B . . 110.0 ?
P1 C1 H1B . . 110.0 ?
C2 C1 H1C . . 110.0 ?
P1 C1 H1C . . 110.0 ?
H1B C1 H1C . . 108.4 ?
C1 C2 P2 . . 110.6(2) ?
C1 C2 H2B . . 109.5 ?
P2 C2 H2B . . 109.5 ?
C1 C2 H2C . . 109.5 ?
P2 C2 H2C . . 109.5 ?
H2B C2 H2C . . 108.1 ?
C4 C3 P2 . . 116.6(2) ?
C4 C3 H3A . . 108.1 ?
P2 C3 H3A . . 108.1 ?
C4 C3 H3B . . 108.1 ?
P2 C3 H3B . . 108.1 ?
H3A C3 H3B . . 107.3 ?
C3 C4 P3 . . 109.4(2) ?
C3 C4 H4A . . 109.8 ?
P3 C4 H4A . . 109.8 ?
C3 C4 H4B . . 109.8 ?
P3 C4 H4B . . 109.8 ?
H4A C4 H4B . . 108.3 ?
C6 C5 P2 . . 111.1(2) ?
C6 C5 H5A . . 109.4 ?
P2 C5 H5A . . 109.4 ?
C6 C5 H5B . . 109.4 ?
P2 C5 H5B . . 109.4 ?
H5A C5 H5B . . 108.0 ?
C5 C6 P4 . . 112.2(2) ?
C5 C6 H6A . . 109.2 ?
P4 C6 H6A . . 109.2 ?
C5 C6 H6B . . 109.2 ?
P4 C6 H6B . . 109.2 ?
H6A C6 H6B . . 107.9 ?
C12 C7 C8 . . 119.7(3) ?
C12 C7 P1 . . 119.6(3) ?
C8 C7 P1 . . 120.7(3) ?
C9 C8 C7 . . 119.7(3) ?
C9 C8 H8A . . 120.1 ?
C7 C8 H8A . . 120.1 ?
C10 C9 C8 . . 120.3(4) ?
C10 C9 H9A . . 119.8 ?
C8 C9 H9A . . 119.8 ?
C11 C10 C9 . . 120.2(4) ?
C11 C10 H10A . . 119.9 ?
C9 C10 H10A . . 119.9 ?
C10 C11 C12 . . 120.1(3) ?
C10 C11 H11A . . 119.9 ?
C12 C11 H11A . . 119.9 ?
C7 C12 C11 . . 119.9(3) ?
C7 C12 H12A . . 120.0 ?
C11 C12 H12A . . 120.0 ?
C14 C13 C18 . . 119.1(3) ?
C14 C13 P1 . . 120.8(3) ?
C18 C13 P1 . . 120.0(3) ?
C15 C14 C13 . . 119.7(3) ?
C15 C14 H14A . . 120.1 ?
C13 C14 H14A . . 120.1 ?
C16 C15 C14 . . 121.0(4) ?
C16 C15 H15A . . 119.5 ?
C14 C15 H15A . . 119.5 ?
C15 C16 C17 . . 119.7(4) ?
C15 C16 H16A . . 120.2 ?
C17 C16 H16A . . 120.2 ?
C16 C17 C18 . . 120.3(4) ?
C16 C17 H17A . . 119.8 ?
C18 C17 H17A . . 119.8 ?
C17 C18 C13 . . 120.2(3) ?
C17 C18 H18A . . 119.9 ?
C13 C18 H18A . . 119.9 ?
C20 C19 C24 . . 118.4(3) ?
C20 C19 P3 . . 118.1(3) ?
C24 C19 P3 . . 123.5(3) ?
C21 C20 C19 . . 121.7(4) ?
C21 C20 H20A . . 119.2 ?
C19 C20 H20A . . 119.2 ?
C20 C21 C22 . . 118.9(4) ?
C20 C21 H21A . . 120.6 ?
C22 C21 H21A . . 120.6 ?
C23 C22 C21 . . 121.0(4) ?
C23 C22 H22A . . 119.5 ?
C21 C22 H22A . . 119.5 ?
C22 C23 C24 . . 119.9(4) ?
C22 C23 H23A . . 120.1 ?
C24 C23 H23A . . 120.1 ?
C23 C24 C19 . . 120.2(4) ?
C23 C24 H24A . . 119.9 ?
C19 C24 H24A . . 119.9 ?
C26 C25 C30 . . 118.7(3) ?
C26 C25 P3 . . 118.5(3) ?
C30 C25 P3 . . 122.8(3) ?
C25 C26 C27 . . 120.2(4) ?
C25 C26 H26A . . 119.9 ?
C27 C26 H26A . . 119.9 ?
C28 C27 C26 . . 120.4(4) ?
C28 C27 H27A . . 119.8 ?
C26 C27 H27A . . 119.8 ?
C27 C28 C29 . . 119.6(4) ?
C27 C28 H28A . . 120.2 ?
C29 C28 H28A . . 120.2 ?
C28 C29 C30 . . 120.5(4) ?
C28 C29 H29A . . 119.8 ?
C30 C29 H29A . . 119.8 ?
C29 C30 C25 . . 120.7(4) ?
C29 C30 H30A . . 119.7 ?
C25 C30 H30A . . 119.7 ?
C32 C31 C36 . . 119.1(4) ?
C32 C31 P4 . . 118.4(3) ?
C36 C31 P4 . . 122.5(3) ?
C31 C32 C33 . . 120.0(5) ?
C31 C32 H32A . . 120.0 ?
C33 C32 H32A . . 120.0 ?
C34 C33 C32 . . 120.3(5) ?
C34 C33 H33A . . 119.9 ?
C32 C33 H33A . . 119.9 ?
C35 C34 C33 . . 120.2(5) ?
C35 C34 H34A . . 119.9 ?
C33 C34 H34A . . 119.9 ?
C34 C35 C36 . . 120.4(5) ?
C34 C35 H35A . . 119.8 ?
C36 C35 H35A . . 119.8 ?
C35 C36 C31 . . 120.0(4) ?
C35 C36 H36A . . 120.0 ?
C31 C36 H36A . . 120.0 ?
C42 C37 C38 . . 118.8(4) ?
C42 C37 P4 . . 119.2(3) ?
C38 C37 P4 . . 122.0(3) ?
C39 C38 C37 . . 120.9(4) ?
C39 C38 H38A . . 119.6 ?
C37 C38 H38A . . 119.6 ?
C40 C39 C38 . . 120.0(5) ?
C40 C39 H39A . . 120.0 ?
C38 C39 H39A . . 120.0 ?
C39 C40 C41 . . 119.8(5) ?
C39 C40 H40A . . 120.1 ?
C41 C40 H40A . . 120.1 ?
C40 C41 C42 . . 120.5(5) ?
C40 C41 H41A . . 119.8 ?
C42 C41 H41A . . 119.8 ?
C37 C42 C41 . . 120.1(4) ?
C37 C42 H42A . . 120.0 ?
C41 C42 H42A . . 120.0 ?
O6 C43 H43A . . 109.5 ?
O6 C43 H43B . . 109.5 ?
H43A C43 H43B . . 109.5 ?
O6 C43 H43C . . 109.5 ?
H43A C43 H43C . . 109.5 ?
H43B C43 H43C . . 109.5 ?
C43 O6 H6C . . 109.5 ?
C44 O7 H7A . . 109.5 ?
O7 C44 H44A . . 109.5 ?
O7 C44 H44B . . 109.5 ?
H44A C44 H44B . . 109.5 ?
O7 C44 H44C . . 109.5 ?
H44A C44 H44C . . 109.5 ?
H44B C44 H44C . . 109.5 ?

loop_
_geom_bond_atom_site_label_1
_geom_bond_atom_site_label_2
_geom_bond_site_symmetry_2
_geom_bond_distance
_geom_bond_publ_flag
Pt1 P2 2 2.3235(9) ?
Pt1 P2 . 2.3236(9) yes
Pt1 P1 2 2.3399(9) ?
Pt1 P1 . 2.3399(9) yes
Pt1 O4 . 3.524(3) yes
P1 C7 . 1.818(3) ?
P1 C13 . 1.823(3) ?
P1 C1 . 1.825(3) ?
P2 C3 . 1.826(3) ?
P2 C5 . 1.828(3) ?
P2 C2 . 1.838(3) ?
P3 O1 . 1.492(2) ?
P3 C19 . 1.801(4) ?
P3 C25 . 1.808(3) ?
P3 C4 . 1.814(3) ?
P4 O2 . 1.494(3) ?
P4 C31 . 1.796(4) ?
P4 C6 . 1.801(3) ?
P4 C37 . 1.804(4) ?
N1 O3 . 1.228(4) ?
N1 O4 . 1.242(4) ?
N1 O5 . 1.247(4) ?
C1 C2 . 1.529(4) ?
C1 H1B . 0.9900 ?
C1 H1C . 0.9900 ?
C2 H2B . 0.9900 ?
C2 H2C . 0.9900 ?
C3 C4 . 1.545(4) ?
C3 H3A . 0.9900 ?
C3 H3B . 0.9900 ?
C4 H4A . 0.9900 ?
C4 H4B . 0.9900 ?
C5 C6 . 1.543(4) ?
C5 H5A . 0.9900 ?
C5 H5B . 0.9900 ?
C6 H6A . 0.9900 ?
C6 H6B . 0.9900 ?
C7 C12 . 1.391(4) ?
C7 C8 . 1.391(5) ?
C8 C9 . 1.390(5) ?
C8 H8A . 0.9500 ?
C9 C10 . 1.383(5) ?
C9 H9A . 0.9500 ?
C10 C11 . 1.376(5) ?
C10 H10A . 0.9500 ?
C11 C12 . 1.393(5) ?
C11 H11A . 0.9500 ?
C12 H12A . 0.9500 ?
C13 C14 . 1.398(5) ?
C13 C18 . 1.399(5) ?
C14 C15 . 1.383(5) ?
C14 H14A . 0.9500 ?
C15 C16 . 1.380(5) ?
C15 H15A . 0.9500 ?
C16 C17 . 1.381(5) ?
C16 H16A . 0.9500 ?
C17 C18 . 1.387(5) ?
C17 H17A . 0.9500 ?
C18 H18A . 0.9500 ?
C19 C20 . 1.396(5) ?
C19 C24 . 1.400(5) ?
C20 C21 . 1.377(5) ?
C20 H20A . 0.9500 ?
C21 C22 . 1.385(6) ?
C21 H21A . 0.9500 ?
C22 C23 . 1.380(6) ?
C22 H22A . 0.9500 ?
C23 C24 . 1.386(5) ?
C23 H23A . 0.9500 ?
C24 H24A . 0.9500 ?
C25 C26 . 1.384(5) ?
C25 C30 . 1.388(5) ?
C26 C27 . 1.399(5) ?
C26 H26A . 0.9500 ?
C27 C28 . 1.372(5) ?
C27 H27A . 0.9500 ?
C28 C29 . 1.373(5) ?
C28 H28A . 0.9500 ?
C29 C30 . 1.384(5) ?
C29 H29A . 0.9500 ?
C30 H30A . 0.9500 ?
C31 C32 . 1.390(5) ?
C31 C36 . 1.403(5) ?
C32 C33 . 1.390(6) ?
C32 H32A . 0.9500 ?
C33 C34 . 1.382(7) ?
C33 H33A . 0.9500 ?
C34 C35 . 1.367(6) ?
C34 H34A . 0.9500 ?
C35 C36 . 1.388(5) ?
C35 H35A . 0.9500 ?
C36 H36A . 0.9500 ?
C37 C42 . 1.386(5) ?
C37 C38 . 1.398(5) ?
C38 C39 . 1.384(6) ?
C38 H38A . 0.9500 ?
C39 C40 . 1.378(7) ?
C39 H39A . 0.9500 ?
C40 C41 . 1.383(7) ?
C40 H40A . 0.9500 ?
C41 C42 . 1.394(6) ?
C41 H41A . 0.9500 ?
C42 H42A . 0.9500 ?
C43 O6 . 1.244(8) ?
C43 H43A . 0.9800 ?
C43 H43B . 0.9800 ?
C43 H43C . 0.9800 ?
O6 H6C . 0.8400 ?
O7 C44 . 1.422(5) ?
O7 H7A . 0.8400 ?
C44 H44A . 0.9800 ?
C44 H44B . 0.9800 ?
C44 H44C . 0.9800 ?

loop_
_geom_hbond_atom_site_label_D
_geom_hbond_atom_site_label_H
_geom_hbond_atom_site_label_A
_geom_hbond_site_symmetry_A
_geom_hbond_distance_DH
_geom_hbond_distance_HA
_geom_hbond_distance_DA
_geom_hbond_angle_DHA
_geom_hbond_publ_flag
O6 H6C O2 . 0.84 2.32 3.160(9) 174 yes
O7 H7A O2 . 0.84 1.95 2.777(4) 170 yes
C12 H12A O4 . 0.95 2.29 3.132(4) 147 yes
C6 H6B O4 . 0.99 2.53 3.294(4) 134 yes
C1 H1B O5 1_655 0.99 2.42 3.289(5) 146 yes
C1 H1C O5 2_555 0.99 2.44 3.399(5) 162 yes
C8 H8A O3 1_655 0.95 2.58 3.376(5) 142 yes
C14 H14A O4 2_555 0.95 2.56 3.317(5) 137 yes
C27 H27A O6 2_654 0.95 2.50 3.338(11) 147 yes
C28 H28A O2 2_654 0.95 2.60 3.385(5) 141 yes
